data_7011044
loop_
_publ_author_name
'Mari Yamamoto'
'Kiyotaka Onitsuka'
'Mitsunari Uno'
'Shigetoshi Takahashi'

_publ_section_title
;
 Synthesis of enantiopure planar-chiral cyclopentadienyl-ruthenium
 binuclear complexes bridged by aromatic systems
;
_journal_issue 7
_journal_name_full 'J. Chem. Soc., Dalton Trans.'
_journal_page_first 1473
_journal_page_last 1478
_journal_paper_doi 10.1039/b107051g
_journal_year 2002
_chemical_formula_sum 'C25 H32 F6 N O2 P Ru'
_chemical_formula_weight 624.57
_space_group_IT_number 1
_symmetry_cell_setting triclinic
_symmetry_Int_Tables_number 1
_symmetry_space_group_name_Hall 'P 1'
_symmetry_space_group_name_H-M 'P 1'
_audit_creation_date 'Thu May 17 04:07:42 2001'
_audit_creation_method 'from TEXRAY.INF file'
_cell_angle_alpha 95.87(2)
_cell_angle_beta 99.12(2)
_cell_angle_gamma 74.53(3)
_cell_formula_units_Z 1
_cell_length_a 8.331(3)
_cell_length_b 9.722(3)
_cell_length_c 8.317(2)
_cell_measurement_reflns_used 25
_cell_measurement_temperature 198.2
_cell_measurement_theta_max 15.0
_cell_measurement_theta_min 14.7
_cell_volume 639.7(4)
_computing_cell_refinement 'Rigaku/AFC Diffractometer Control'
_computing_data_collection 'Rigaku/AFC Diffractometer Control'
_computing_data_reduction teXsan
_computing_publication_material teXsan
_computing_structure_refinement teXsan
_computing_structure_solution 'DIRDIF92 (PATTY)'
_diffrn_ambient_temperature 198.2
_diffrn_measurement_device_type 'Rigaku AFC7R'
_diffrn_measurement_method \w-2\q
_diffrn_orient_matrix_UB_11 0.07026
_diffrn_orient_matrix_UB_12 -0.03122
_diffrn_orient_matrix_UB_13 0.10539
_diffrn_orient_matrix_UB_21 -0.09356
_diffrn_orient_matrix_UB_22 0.05548
_diffrn_orient_matrix_UB_23 0.06090
_diffrn_orient_matrix_UB_31 -0.04602
_diffrn_orient_matrix_UB_32 -0.08593
_diffrn_orient_matrix_UB_33 -0.00855
_diffrn_radiation_detector 'scintillation counter'
_diffrn_radiation_monochromator graphite
_diffrn_radiation_source 'Rigaku rotating anode'
_diffrn_radiation_type 'Mo K\a'
_diffrn_radiation_wavelength 0.7107
_diffrn_reflns_av_R_equivalents 0.025
_diffrn_reflns_av_sigmaI/netI 0.010
_diffrn_reflns_limit_h_max 10
_diffrn_reflns_limit_h_min 0
_diffrn_reflns_limit_k_max 12
_diffrn_reflns_limit_k_min -12
_diffrn_reflns_limit_l_max 10
_diffrn_reflns_limit_l_min -10
_diffrn_reflns_number 3155
_diffrn_reflns_reduction_process 'Lp corrections applied'
_diffrn_reflns_theta_max 27.54
_diffrn_reflns_theta_min 2.56
_diffrn_standards_decay_% 0.40
_diffrn_standards_interval_count 150
_diffrn_standards_number 3
_exptl_absorpt_coefficient_mu 0.743
_exptl_absorpt_correction_T_max 0.999
_exptl_absorpt_correction_T_min 0.938
_exptl_absorpt_correction_type psi-scan
_exptl_absorpt_process_details '(North, Phillips & Mathews, 1968)'
_exptl_crystal_colour pale
_exptl_crystal_density_diffrn 1.621
_exptl_crystal_density_method 'not measured'
_exptl_crystal_description prismatic
_exptl_crystal_F_000 318.00
_exptl_crystal_size_max 0.400
_exptl_crystal_size_mid 0.280
_exptl_crystal_size_min 0.200
_refine_diff_density_max 0.36
_refine_diff_density_min -0.66
_refine_ls_extinction_method none
_refine_ls_goodness_of_fit_ref 1.046
_refine_ls_hydrogen_treatment noref
_refine_ls_matrix_type full
_refine_ls_number_constraints 0
_refine_ls_number_parameters 325
_refine_ls_number_reflns 2951
_refine_ls_number_restraints 0
_refine_ls_R_factor_gt 0.0158
_refine_ls_shift/su_max 0.0720
_refine_ls_shift/su_mean 0.0050
_refine_ls_structure_factor_coef F
_refine_ls_weighting_details 'w = 1/[\s^2^(Fo) + 0.00038|Fo|^2^]'
_refine_ls_weighting_scheme calc
_refine_ls_wR_factor_gt 0.0213
_refine_ls_wR_factor_ref 0.0213
_reflns_number_gt 2951
_reflns_number_total 2953
_reflns_threshold_expression >3.0sigma(I)
_cod_data_source_file b107051g.txt
_cod_data_source_block for_(S)-1b(Cp3)
_cod_depositor_comments
;
The following automatic conversions were performed:
'_reflns_observed_expression' tag replaced with
'_reflns_threshold_expression' tag as specified in the replacement
file
'cod-tools/trunk/perl-scripts/inputs/replacement_tags.lst'.

'_atom_site_calc_flags'
tag replaced with '_atom_site_calc_flag' tag as specified in the
replacement file
'cod-tools/trunk/perl-scripts/inputs/replacement_tags.lst'.

'_atom_type_scat_imag'
tag replaced with '_atom_type_scat_dispersion_imag' tag as specified
in the replacement file
'cod-tools/trunk/perl-scripts/inputs/replacement_tags.lst'.

Automatic conversion script
Id: cif_correct_tags 3137 2015-03-23 15:08:43Z antanas 
;
_cod_original_formula_sum 'C25 H32 F6 N O2 P Ru '
_cod_database_code 7011044

loop_
_symmetry_equiv_pos_as_xyz
x,y,z

loop_
_atom_site_label
_atom_site_type_symbol
_atom_site_fract_x
_atom_site_fract_y
_atom_site_fract_z
_atom_site_U_iso_or_equiv
_atom_site_adp_type
_atom_site_occupancy
_atom_site_calc_flag
_atom_site_refinement_flags
_atom_site_disorder_assembly
_atom_site_disorder_group
Ru(1) Ru 0.99761(5) 0.00232(4) -0.00106(5) 0.01618(2) Uani 1.00 d . . .
P(1) P 0.60179(8) -0.46799(7) -0.23047(8) 0.0277(1) Uani 1.00 d . . .
F(1) F 0.6490(3) -0.5824(2) -0.3786(2) 0.0638(6) Uani 1.00 d . . .
F(2) F 0.4058(2) -0.4351(2) -0.3054(2) 0.0505(4) Uani 1.00 d . . .
F(3) F 0.6230(2) -0.3458(2) -0.3334(3) 0.0601(5) Uani 1.00 d . . .
F(4) F 0.7949(2) -0.4995(3) -0.1570(3) 0.0740(6) Uani 1.00 d . . .
F(5) F 0.5798(3) -0.5905(2) -0.1298(2) 0.0600(5) Uani 1.00 d . . .
F(6) F 0.5506(3) -0.3526(2) -0.0855(2) 0.0680(6) Uani 1.00 d . . .
O(1) O 0.7667(2) -0.0137(2) 0.3715(2) 0.0311(3) Uani 1.00 d . . .
O(2) O 1.3211(2) -0.4016(2) 0.3293(2) 0.0396(4) Uani 1.00 d . . .
N(1) N 0.9720(2) -0.2202(2) 0.3624(2) 0.0233(3) Uani 1.00 d . . .
C(1) C 1.0119(2) -0.0085(2) 0.2618(2) 0.0195(4) Uani 1.00 d . . .
C(2) C 0.9590(3) 0.1409(2) 0.2234(3) 0.0230(4) Uani 1.00 d . . .
C(3) C 1.0935(3) 0.1670(2) 0.1515(3) 0.0246(4) Uani 1.00 d . . .
C(4) C 1.2270(2) 0.0392(2) 0.1470(2) 0.0231(4) Uani 1.00 d . . .
C(5) C 1.1751(2) -0.0689(2) 0.2131(2) 0.0203(4) Uani 1.00 d . . .
C(6) C 0.9052(2) -0.0801(2) 0.3364(2) 0.0209(4) Uani 1.00 d . . .
C(7) C 0.8731(2) -0.3037(2) 0.4232(2) 0.0241(4) Uani 1.00 d . . .
C(8) C 0.9904(3) -0.4400(2) 0.4904(3) 0.0317(4) Uani 1.00 d . . .
C(9) C 0.7381(3) -0.3355(3) 0.2885(3) 0.0379(5) Uani 1.00 d . . .
C(10) C 0.8013(3) 0.2512(2) 0.2529(3) 0.0342(5) Uani 1.00 d . . .
C(11) C 1.3922(3) 0.0226(3) 0.0862(3) 0.0331(5) Uani 1.00 d . . .
C(12) C 1.0360(2) -0.0007(2) -0.2622(2) 0.0206(4) Uani 1.00 d . . .
C(13) C 1.0647(3) -0.1436(2) -0.2150(3) 0.0243(4) Uani 1.00 d . . .
C(14) C 0.9403(3) -0.1868(2) -0.1498(3) 0.0290(4) Uani 1.00 d . . .
C(15) C 0.7872(3) -0.0878(3) -0.1247(3) 0.0302(4) Uani 1.00 d . . .
C(16) C 0.7572(2) 0.0545(3) -0.1687(3) 0.0290(4) Uani 1.00 d . . .
C(17) C 0.8795(3) 0.0967(2) -0.2372(2) 0.0250(4) Uani 1.00 d . . .
C(18) C 1.1697(3) 0.0467(2) -0.3257(2) 0.0217(4) Uani 1.00 d . . .
C(19) C 1.3018(3) -0.0537(2) -0.3885(2) 0.0272(4) Uani 1.00 d . . .
C(20) C 1.4269(3) -0.0105(3) -0.4487(3) 0.0323(5) Uani 1.00 d . . .
C(21) C 1.4212(3) 0.1332(3) -0.4466(3) 0.0337(5) Uani 1.00 d . . .
C(22) C 1.2907(3) 0.2347(2) -0.3836(3) 0.0369(5) Uani 1.00 d . . .
C(23) C 1.1650(3) 0.1921(2) -0.3231(3) 0.0311(4) Uani 1.00 d . . .
C(24) C 1.3575(4) -0.5281(3) 0.2233(4) 0.0425(6) Uani 1.00 d . . .
C(25) C 1.2429(4) -0.5026(3) 0.0666(4) 0.0493(7) Uani 1.00 d . . .
H(1) H 1.0834 -0.2650 0.3413 0.0280 Uiso 1.00 calc . . .
H(2) H 1.0936 0.2556 0.1130 0.0295 Uiso 1.00 calc . . .
H(3) H 1.2383 -0.1653 0.2233 0.0244 Uiso 1.00 calc . . .
H(4) H 0.8190 -0.2485 0.5096 0.0289 Uiso 1.00 calc . . .
H(5) H 0.9267 -0.4939 0.5299 0.0380 Uiso 1.00 calc . . .
H(6) H 1.0484 -0.4951 0.4063 0.0380 Uiso 1.00 calc . . .
H(7) H 1.0693 -0.4161 0.5771 0.0380 Uiso 1.00 calc . . .
H(8) H 0.6645 -0.2482 0.2526 0.0455 Uiso 1.00 calc . . .
H(9) H 0.7899 -0.3884 0.1996 0.0455 Uiso 1.00 calc . . .
H(10) H 0.6759 -0.3898 0.3297 0.0455 Uiso 1.00 calc . . .
H(11) H 0.8287 0.3268 0.3243 0.0411 Uiso 1.00 calc . . .
H(12) H 0.7436 0.2878 0.1522 0.0411 Uiso 1.00 calc . . .
H(13) H 0.7314 0.2090 0.3011 0.0411 Uiso 1.00 calc . . .
H(14) H 1.4815 -0.0041 0.1725 0.0397 Uiso 1.00 calc . . .
H(15) H 1.4045 -0.0492 -0.0007 0.0397 Uiso 1.00 calc . . .
H(16) H 1.3949 0.1108 0.0483 0.0397 Uiso 1.00 calc . . .
H(17) H 1.1690 -0.2105 -0.2276 0.0292 Uiso 1.00 calc . . .
H(18) H 0.9601 -0.2831 -0.1228 0.0347 Uiso 1.00 calc . . .
H(19) H 0.7048 -0.1164 -0.0786 0.0362 Uiso 1.00 calc . . .
H(20) H 0.6543 0.1219 -0.1520 0.0349 Uiso 1.00 calc . . .
H(21) H 0.8571 0.1924 -0.2673 0.0300 Uiso 1.00 calc . . .
H(22) H 1.3070 -0.1527 -0.3904 0.0327 Uiso 1.00 calc . . .
H(23) H 1.5162 -0.0801 -0.4912 0.0387 Uiso 1.00 calc . . .
H(24) H 1.5060 0.1624 -0.4880 0.0405 Uiso 1.00 calc . . .
H(25) H 1.2867 0.3334 -0.3815 0.0443 Uiso 1.00 calc . . .
H(26) H 1.0762 0.2620 -0.2803 0.0373 Uiso 1.00 calc . . .
H(27) H 1.4711 -0.5491 0.2034 0.0510 Uiso 1.00 calc . . .
H(28) H 1.3403 -0.6061 0.2723 0.0510 Uiso 1.00 calc . . .
H(29) H 1.2610 -0.4248 0.0177 0.0591 Uiso 1.00 calc . . .
H(30) H 1.2650 -0.5860 -0.0049 0.0591 Uiso 1.00 calc . . .
H(31) H 1.1295 -0.4806 0.0871 0.0591 Uiso 1.00 calc . . .
H(32) H 1.3939 -0.4162 0.4297 0.0475 Uiso 1.00 calc . . .

loop_
_atom_site_aniso_label
_atom_site_aniso_U_11
_atom_site_aniso_U_22
_atom_site_aniso_U_33
_atom_site_aniso_U_12
_atom_site_aniso_U_13
_atom_site_aniso_U_23
Ru(1) 0.01401(4) 0.01910(4) 0.01519(4) -0.00435(3) 0.00073(3) 0.00145(3)
P(1) 0.0266(2) 0.0289(2) 0.0280(2) -0.0073(2) 0.0028(2) 0.0037(2)
F(1) 0.088(1) 0.0491(9) 0.0490(9) -0.0063(9) 0.0254(9) -0.0164(8)
F(2) 0.0329(6) 0.0534(8) 0.0636(10) -0.0140(6) -0.0091(7) 0.0126(7)
F(3) 0.0622(9) 0.0444(7) 0.084(1) -0.0110(7) 0.0305(8) 0.0264(7)
F(4) 0.0324(8) 0.089(1) 0.099(2) -0.0159(9) -0.0093(9) 0.021(1)
F(5) 0.0632(10) 0.0524(8) 0.0702(10) -0.0068(7) 0.0198(8) 0.0349(7)
F(6) 0.081(1) 0.067(1) 0.0470(9) -0.0144(10) 0.0103(9) -0.0261(8)
O(1) 0.0221(6) 0.0320(7) 0.0402(8) -0.0017(5) 0.0129(6) 0.0077(6)
O(2) 0.0312(8) 0.0415(9) 0.0390(9) 0.0021(7) 0.0021(7) 0.0042(7)
N(1) 0.0207(7) 0.0251(6) 0.0259(7) -0.0066(5) 0.0050(5) 0.0037(6)
C(1) 0.0203(7) 0.0232(7) 0.0154(6) -0.0062(6) 0.0018(6) 0.0014(6)
C(2) 0.0277(8) 0.0223(7) 0.0196(8) -0.0090(6) 0.0034(7) -0.0034(6)
C(3) 0.0307(8) 0.0243(7) 0.0238(8) -0.0167(6) 0.0036(7) -0.0015(6)
C(4) 0.0179(7) 0.0340(8) 0.0200(8) -0.0129(6) -0.0020(6) 0.0039(7)
C(5) 0.0156(7) 0.0291(8) 0.0167(7) -0.0057(6) 0.0002(6) 0.0061(6)
C(6) 0.0208(7) 0.0261(7) 0.0156(7) -0.0065(6) 0.0012(6) 0.0014(6)
C(7) 0.0241(8) 0.0260(7) 0.0249(8) -0.0101(6) 0.0042(6) 0.0022(6)
C(8) 0.0308(9) 0.0270(7) 0.039(1) -0.0071(7) 0.0051(8) 0.0083(7)
C(9) 0.0339(10) 0.043(1) 0.039(1) -0.0199(8) -0.0059(8) 0.0030(9)
C(10) 0.0365(10) 0.0227(8) 0.043(1) -0.0016(7) 0.0164(8) -0.0033(8)
C(11) 0.0195(8) 0.052(1) 0.0320(9) -0.0145(7) 0.0013(7) 0.0098(8)
C(12) 0.0208(8) 0.0267(8) 0.0119(6) -0.0033(6) 0.0011(6) -0.0008(6)
C(13) 0.0285(9) 0.0244(8) 0.0198(8) -0.0076(7) 0.0044(7) -0.0038(6)
C(14) 0.0344(9) 0.0303(9) 0.0252(9) -0.0167(7) 0.0033(7) -0.0059(7)
C(15) 0.0258(8) 0.0455(9) 0.0241(9) -0.0217(7) -0.0012(7) -0.0019(8)
C(16) 0.0161(7) 0.0446(10) 0.0240(8) -0.0059(7) -0.0027(6) 0.0044(8)
C(17) 0.0208(8) 0.0330(9) 0.0174(7) -0.0001(7) -0.0006(6) 0.0068(6)
C(18) 0.0216(8) 0.0274(8) 0.0155(7) -0.0055(6) -0.0006(6) 0.0047(6)
C(19) 0.0247(8) 0.0325(9) 0.0236(8) -0.0063(7) 0.0030(7) 0.0005(7)
C(20) 0.0227(8) 0.0466(10) 0.0271(9) -0.0082(8) 0.0033(7) 0.0020(8)
C(21) 0.0282(9) 0.0508(10) 0.0266(9) -0.0165(7) -0.0014(7) 0.0133(8)
C(22) 0.0355(10) 0.0364(9) 0.043(1) -0.0133(7) 0.0017(8) 0.0159(8)
C(23) 0.0304(9) 0.0278(8) 0.0352(10) -0.0053(7) 0.0062(8) 0.0055(8)
C(24) 0.038(1) 0.030(1) 0.056(1) 0.0013(10) 0.013(1) 0.0011(10)
C(25) 0.050(1) 0.053(1) 0.050(1) -0.019(1) 0.012(1) 0.002(1)

loop_
_atom_type_symbol
_atom_type_description
_atom_type_scat_dispersion_real
_atom_type_scat_dispersion_imag
_atom_type_scat_source
C C 0.003 0.002
;International Tables for Crystallography
(1992, Vol. C, Tables 4.2.6.8 and 6.1.1.1)
;
H H 0.000 0.000
;International Tables for Crystallography
(1992, Vol. C, Table 6.1.1.2)
;
N N 0.006 0.003
;International Tables for Crystallography
(1992, Vol. C, Tables 4.2.6.8 and 6.1.1.1)
;
O O 0.011 0.006
;International Tables for Crystallography
(1992, Vol. C, Tables 4.2.6.8 and 6.1.1.1)
;
Ru Ru -1.259 0.836
;International Tables for Crystallography
(1992, Vol. C, Tables 4.2.6.8 and 6.1.1.1)
;
P P 0.102 0.094
;International Tables for Crystallography
(1992, Vol. C, Tables 4.2.6.8 and 6.1.1.1)
;
F F 0.017 0.010
;International Tables for Crystallography
(1992, Vol. C, Tables 4.2.6.8 and 6.1.1.1)
;

loop_
_geom_angle_atom_site_label_1
_geom_angle_atom_site_label_2
_geom_angle_atom_site_label_3
_geom_angle
_geom_angle_site_symmetry_1
_geom_angle_site_symmetry_2
_geom_angle_site_symmetry_3
_geom_angle_publ_flag
C(1) Ru(1) C(2) 38.72(8) 1_555 1_555 1_555 yes
C(1) Ru(1) C(3) 64.02(8) 1_555 1_555 1_555 yes
C(1) Ru(1) C(4) 64.19(8) 1_555 1_555 1_555 yes
C(1) Ru(1) C(5) 38.49(7) 1_555 1_555 1_555 yes
C(1) Ru(1) C(12) 169.18(7) 1_555 1_555 1_555 yes
C(1) Ru(1) C(13) 138.35(8) 1_555 1_555 1_555 yes
C(1) Ru(1) C(14) 114.65(8) 1_555 1_555 1_555 yes
C(1) Ru(1) C(15) 108.36(8) 1_555 1_555 1_555 yes
C(1) Ru(1) C(16) 123.52(8) 1_555 1_555 1_555 yes
C(1) Ru(1) C(17) 152.38(7) 1_555 1_555 1_555 yes
C(2) Ru(1) C(3) 38.35(9) 1_555 1_555 1_555 yes
C(2) Ru(1) C(4) 64.50(8) 1_555 1_555 1_555 yes
C(2) Ru(1) C(5) 64.62(7) 1_555 1_555 1_555 yes
C(2) Ru(1) C(12) 143.78(8) 1_555 1_555 1_555 yes
C(2) Ru(1) C(13) 173.91(9) 1_555 1_555 1_555 yes
C(2) Ru(1) C(14) 145.64(9) 1_555 1_555 1_555 yes
C(2) Ru(1) C(15) 118.17(8) 1_555 1_555 1_555 yes
C(2) Ru(1) C(16) 106.91(8) 1_555 1_555 1_555 yes
C(2) Ru(1) C(17) 117.50(8) 1_555 1_555 1_555 yes
C(3) Ru(1) C(4) 38.17(8) 1_555 1_555 1_555 yes
C(3) Ru(1) C(5) 63.75(8) 1_555 1_555 1_555 yes
C(3) Ru(1) C(12) 112.22(8) 1_555 1_555 1_555 yes
C(3) Ru(1) C(13) 137.68(9) 1_555 1_555 1_555 yes
C(3) Ru(1) C(14) 171.12(8) 1_555 1_555 1_555 yes
C(3) Ru(1) C(15) 151.72(8) 1_555 1_555 1_555 yes
C(3) Ru(1) C(16) 121.94(8) 1_555 1_555 1_555 yes
C(3) Ru(1) C(17) 106.59(8) 1_555 1_555 1_555 yes
C(4) Ru(1) C(5) 38.06(8) 1_555 1_555 1_555 yes
C(4) Ru(1) C(12) 106.28(8) 1_555 1_555 1_555 yes
C(4) Ru(1) C(13) 109.62(8) 1_555 1_555 1_555 yes
C(4) Ru(1) C(14) 132.96(8) 1_555 1_555 1_555 yes
C(4) Ru(1) C(15) 165.74(7) 1_555 1_555 1_555 yes
C(4) Ru(1) C(16) 157.14(8) 1_555 1_555 1_555 yes
C(4) Ru(1) C(17) 125.74(8) 1_555 1_555 1_555 yes
C(5) Ru(1) C(12) 130.77(7) 1_555 1_555 1_555 yes
C(5) Ru(1) C(13) 109.93(8) 1_555 1_555 1_555 yes
C(5) Ru(1) C(14) 109.36(8) 1_555 1_555 1_555 yes
C(5) Ru(1) C(15) 128.60(8) 1_555 1_555 1_555 yes
C(5) Ru(1) C(16) 159.91(8) 1_555 1_555 1_555 yes
C(5) Ru(1) C(17) 162.96(7) 1_555 1_555 1_555 yes
C(12) Ru(1) C(13) 37.50(8) 1_555 1_555 1_555 yes
C(12) Ru(1) C(14) 67.35(9) 1_555 1_555 1_555 yes
C(12) Ru(1) C(15) 79.74(8) 1_555 1_555 1_555 yes
C(12) Ru(1) C(16) 67.27(8) 1_555 1_555 1_555 yes
C(12) Ru(1) C(17) 37.18(7) 1_555 1_555 1_555 yes
C(13) Ru(1) C(14) 37.24(9) 1_555 1_555 1_555 yes
C(13) Ru(1) C(15) 67.09(9) 1_555 1_555 1_555 yes
C(13) Ru(1) C(16) 79.13(8) 1_555 1_555 1_555 yes
C(13) Ru(1) C(17) 66.82(8) 1_555 1_555 1_555 yes
C(14) Ru(1) C(15) 36.88(8) 1_555 1_555 1_555 yes
C(14) Ru(1) C(16) 66.52(9) 1_555 1_555 1_555 yes
C(14) Ru(1) C(17) 78.56(9) 1_555 1_555 1_555 yes
C(15) Ru(1) C(16) 37.10(9) 1_555 1_555 1_555 yes
C(15) Ru(1) C(17) 66.75(9) 1_555 1_555 1_555 yes
C(16) Ru(1) C(17) 36.98(8) 1_555 1_555 1_555 yes
F(1) P(1) F(2) 90.5(1) 1_555 1_555 1_555 yes
F(1) P(1) F(3) 89.7(1) 1_555 1_555 1_555 yes
F(1) P(1) F(4) 89.6(1) 1_555 1_555 1_555 yes
F(1) P(1) F(5) 89.8(1) 1_555 1_555 1_555 yes
F(1) P(1) F(6) 178.6(1) 1_555 1_555 1_555 yes
F(2) P(1) F(3) 89.5(1) 1_555 1_555 1_555 yes
F(2) P(1) F(4) 179.7(1) 1_555 1_555 1_555 yes
F(2) P(1) F(5) 90.1(1) 1_555 1_555 1_555 yes
F(2) P(1) F(6) 88.2(1) 1_555 1_555 1_555 yes
F(3) P(1) F(4) 90.2(1) 1_555 1_555 1_555 yes
F(3) P(1) F(5) 179.4(1) 1_555 1_555 1_555 yes
F(3) P(1) F(6) 89.9(1) 1_555 1_555 1_555 yes
F(4) P(1) F(5) 90.2(1) 1_555 1_555 1_555 yes
F(4) P(1) F(6) 91.7(1) 1_555 1_555 1_555 yes
F(5) P(1) F(6) 90.6(1) 1_555 1_555 1_555 yes
C(24) O(2) H(32) 109.5(2) 1_555 1_555 1_555 no
C(6) N(1) C(7) 120.4(2) 1_555 1_555 1_555 yes
C(6) N(1) H(1) 119.8(2) 1_555 1_555 1_555 no
C(7) N(1) H(1) 119.8(2) 1_555 1_555 1_555 no
Ru(1) C(1) C(2) 71.4(1) 1_555 1_555 1_555 yes
Ru(1) C(1) C(5) 70.3(1) 1_555 1_555 1_555 yes
Ru(1) C(1) C(6) 123.0(1) 1_555 1_555 1_555 yes
C(2) C(1) C(5) 108.0(2) 1_555 1_555 1_555 yes
C(2) C(1) C(6) 123.3(2) 1_555 1_555 1_555 yes
C(5) C(1) C(6) 128.7(2) 1_555 1_555 1_555 yes
Ru(1) C(2) C(1) 69.9(1) 1_555 1_555 1_555 yes
Ru(1) C(2) C(3) 70.0(1) 1_555 1_555 1_555 yes
Ru(1) C(2) C(10) 125.8(2) 1_555 1_555 1_555 yes
C(1) C(2) C(3) 106.1(2) 1_555 1_555 1_555 yes
C(1) C(2) C(10) 129.2(2) 1_555 1_555 1_555 yes
C(3) C(2) C(10) 124.7(2) 1_555 1_555 1_555 yes
Ru(1) C(3) C(2) 71.6(1) 1_555 1_555 1_555 yes
Ru(1) C(3) C(4) 71.5(1) 1_555 1_555 1_555 yes
Ru(1) C(3) H(2) 123.3(2) 1_555 1_555 1_555 no
C(2) C(3) C(4) 109.7(2) 1_555 1_555 1_555 yes
C(2) C(3) H(2) 125.1(2) 1_555 1_555 1_555 no
C(4) C(3) H(2) 125.2(2) 1_555 1_555 1_555 no
Ru(1) C(4) C(3) 70.3(1) 1_555 1_555 1_555 yes
Ru(1) C(4) C(5) 70.0(1) 1_555 1_555 1_555 yes
Ru(1) C(4) C(11) 125.6(1) 1_555 1_555 1_555 yes
C(3) C(4) C(5) 107.2(2) 1_555 1_555 1_555 yes
C(3) C(4) C(11) 126.4(2) 1_555 1_555 1_555 yes
C(5) C(4) C(11) 126.4(2) 1_555 1_555 1_555 yes
Ru(1) C(5) C(1) 71.2(1) 1_555 1_555 1_555 yes
Ru(1) C(5) C(4) 72.0(1) 1_555 1_555 1_555 yes
Ru(1) C(5) H(3) 122.9(1) 1_555 1_555 1_555 no
C(1) C(5) C(4) 109.0(2) 1_555 1_555 1_555 yes
C(1) C(5) H(3) 125.5(2) 1_555 1_555 1_555 no
C(4) C(5) H(3) 125.5(2) 1_555 1_555 1_555 no
O(1) C(6) N(1) 123.0(2) 1_555 1_555 1_555 yes
O(1) C(6) C(1) 121.1(2) 1_555 1_555 1_555 yes
N(1) C(6) C(1) 115.9(2) 1_555 1_555 1_555 yes
N(1) C(7) C(8) 109.4(2) 1_555 1_555 1_555 yes
N(1) C(7) C(9) 110.6(2) 1_555 1_555 1_555 yes
N(1) C(7) H(4) 108.3(2) 1_555 1_555 1_555 no
C(8) C(7) C(9) 111.7(2) 1_555 1_555 1_555 yes
C(8) C(7) H(4) 108.3(2) 1_555 1_555 1_555 no
C(9) C(7) H(4) 108.3(2) 1_555 1_555 1_555 no
C(7) C(8) H(5) 109.5(2) 1_555 1_555 1_555 no
C(7) C(8) H(6) 109.5(2) 1_555 1_555 1_555 no
C(7) C(8) H(7) 109.5(2) 1_555 1_555 1_555 no
H(5) C(8) H(6) 109.5(2) 1_555 1_555 1_555 no
H(5) C(8) H(7) 109.5(2) 1_555 1_555 1_555 no
H(6) C(8) H(7) 109.5(2) 1_555 1_555 1_555 no
C(7) C(9) H(8) 109.5(2) 1_555 1_555 1_555 no
C(7) C(9) H(9) 109.5(2) 1_555 1_555 1_555 no
C(7) C(9) H(10) 109.5(2) 1_555 1_555 1_555 no
H(8) C(9) H(9) 109.5(3) 1_555 1_555 1_555 no
H(8) C(9) H(10) 109.5(2) 1_555 1_555 1_555 no
H(9) C(9) H(10) 109.5(2) 1_555 1_555 1_555 no
C(2) C(10) H(11) 109.5(2) 1_555 1_555 1_555 no
C(2) C(10) H(12) 109.5(2) 1_555 1_555 1_555 no
C(2) C(10) H(13) 109.5(2) 1_555 1_555 1_555 no
H(11) C(10) H(12) 109.5(2) 1_555 1_555 1_555 no
H(11) C(10) H(13) 109.5(2) 1_555 1_555 1_555 no
H(12) C(10) H(13) 109.5(2) 1_555 1_555 1_555 no
C(4) C(11) H(14) 109.5(2) 1_555 1_555 1_555 no
C(4) C(11) H(15) 109.5(2) 1_555 1_555 1_555 no
C(4) C(11) H(16) 109.5(2) 1_555 1_555 1_555 no
H(14) C(11) H(15) 109.5(2) 1_555 1_555 1_555 no
H(14) C(11) H(16) 109.5(2) 1_555 1_555 1_555 no
H(15) C(11) H(16) 109.5(2) 1_555 1_555 1_555 no
Ru(1) C(12) C(13) 69.9(1) 1_555 1_555 1_555 yes
Ru(1) C(12) C(17) 70.7(1) 1_555 1_555 1_555 yes
Ru(1) C(12) C(18) 127.2(1) 1_555 1_555 1_555 yes
C(13) C(12) C(17) 117.5(2) 1_555 1_555 1_555 yes
C(13) C(12) C(18) 121.1(2) 1_555 1_555 1_555 yes
C(17) C(12) C(18) 121.3(2) 1_555 1_555 1_555 yes
Ru(1) C(13) C(12) 72.6(1) 1_555 1_555 1_555 yes
Ru(1) C(13) C(14) 72.1(1) 1_555 1_555 1_555 yes
Ru(1) C(13) H(17) 128.0(2) 1_555 1_555 1_555 no
C(12) C(13) C(14) 121.0(2) 1_555 1_555 1_555 yes
C(12) C(13) H(17) 119.5(2) 1_555 1_555 1_555 no
C(14) C(13) H(17) 119.5(2) 1_555 1_555 1_555 no
Ru(1) C(14) C(13) 70.6(1) 1_555 1_555 1_555 yes
Ru(1) C(14) C(15) 71.6(1) 1_555 1_555 1_555 yes
Ru(1) C(14) H(18) 130.6(2) 1_555 1_555 1_555 no
C(13) C(14) C(15) 120.3(2) 1_555 1_555 1_555 yes
C(13) C(14) H(18) 119.8(2) 1_555 1_555 1_555 no
C(15) C(14) H(18) 119.8(2) 1_555 1_555 1_555 no
Ru(1) C(15) C(14) 71.5(1) 1_555 1_555 1_555 yes
Ru(1) C(15) C(16) 71.2(1) 1_555 1_555 1_555 yes
Ru(1) C(15) H(19) 129.4(2) 1_555 1_555 1_555 no
C(14) C(15) C(16) 119.4(2) 1_555 1_555 1_555 yes
C(14) C(15) H(19) 120.3(2) 1_555 1_555 1_555 no
C(16) C(15) H(19) 120.3(2) 1_555 1_555 1_555 no
Ru(1) C(16) C(15) 71.7(1) 1_555 1_555 1_555 yes
Ru(1) C(16) C(17) 71.6(1) 1_555 1_555 1_555 yes
Ru(1) C(16) H(20) 129.1(2) 1_555 1_555 1_555 no
C(15) C(16) C(17) 120.2(2) 1_555 1_555 1_555 yes
C(15) C(16) H(20) 119.9(2) 1_555 1_555 1_555 no
C(17) C(16) H(20) 119.9(2) 1_555 1_555 1_555 no
Ru(1) C(17) C(12) 72.1(1) 1_555 1_555 1_555 yes
Ru(1) C(17) C(16) 71.4(1) 1_555 1_555 1_555 yes
Ru(1) C(17) H(21) 129.9(2) 1_555 1_555 1_555 no
C(12) C(17) C(16) 121.5(2) 1_555 1_555 1_555 yes
C(12) C(17) H(21) 119.3(2) 1_555 1_555 1_555 no
C(16) C(17) H(21) 119.3(2) 1_555 1_555 1_555 no
C(12) C(18) C(19) 120.3(2) 1_555 1_555 1_555 yes
C(12) C(18) C(23) 121.0(2) 1_555 1_555 1_555 yes
C(19) C(18) C(23) 118.7(2) 1_555 1_555 1_555 yes
C(18) C(19) C(20) 120.8(2) 1_555 1_555 1_555 yes
C(18) C(19) H(22) 119.6(2) 1_555 1_555 1_555 no
C(20) C(19) H(22) 119.6(2) 1_555 1_555 1_555 no
C(19) C(20) C(21) 120.3(2) 1_555 1_555 1_555 yes
C(19) C(20) H(23) 119.8(2) 1_555 1_555 1_555 no
C(21) C(20) H(23) 119.9(2) 1_555 1_555 1_555 no
C(20) C(21) C(22) 119.7(2) 1_555 1_555 1_555 yes
C(20) C(21) H(24) 120.2(2) 1_555 1_555 1_555 no
C(22) C(21) H(24) 120.2(2) 1_555 1_555 1_555 no
C(21) C(22) C(23) 120.3(2) 1_555 1_555 1_555 yes
C(21) C(22) H(25) 119.8(2) 1_555 1_555 1_555 no
C(23) C(22) H(25) 119.8(2) 1_555 1_555 1_555 no
C(18) C(23) C(22) 120.3(2) 1_555 1_555 1_555 yes
C(18) C(23) H(26) 119.9(2) 1_555 1_555 1_555 no
C(22) C(23) H(26) 119.9(2) 1_555 1_555 1_555 no
O(2) C(24) C(25) 108.5(2) 1_555 1_555 1_555 yes
O(2) C(24) H(27) 109.7(3) 1_555 1_555 1_555 no
O(2) C(24) H(28) 109.7(3) 1_555 1_555 1_555 no
C(25) C(24) H(27) 109.7(3) 1_555 1_555 1_555 no
C(25) C(24) H(28) 109.7(3) 1_555 1_555 1_555 no
H(27) C(24) H(28) 109.5(3) 1_555 1_555 1_555 no
C(24) C(25) H(29) 109.5(3) 1_555 1_555 1_555 no
C(24) C(25) H(30) 109.5(3) 1_555 1_555 1_555 no
C(24) C(25) H(31) 109.5(3) 1_555 1_555 1_555 no
H(29) C(25) H(30) 109.5(3) 1_555 1_555 1_555 no
H(29) C(25) H(31) 109.5(3) 1_555 1_555 1_555 no
H(30) C(25) H(31) 109.5(3) 1_555 1_555 1_555 no

loop_
_geom_bond_atom_site_label_1
_geom_bond_atom_site_label_2
_geom_bond_distance
_geom_bond_site_symmetry_1
_geom_bond_site_symmetry_2
_geom_bond_publ_flag
Ru(1) C(1) 2.182(2) 1_555 1_555 yes
Ru(1) C(2) 2.202(2) 1_555 1_555 yes
Ru(1) C(3) 2.181(2) 1_555 1_555 yes
Ru(1) C(4) 2.196(2) 1_555 1_555 yes
Ru(1) C(5) 2.170(2) 1_555 1_555 yes
Ru(1) C(12) 2.241(2) 1_555 1_555 yes
Ru(1) C(13) 2.206(2) 1_555 1_555 yes
Ru(1) C(14) 2.226(2) 1_555 1_555 yes
Ru(1) C(15) 2.227(2) 1_555 1_555 yes
Ru(1) C(16) 2.220(2) 1_555 1_555 yes
Ru(1) C(17) 2.223(2) 1_555 1_555 yes
P(1) F(1) 1.597(2) 1_555 1_555 yes
P(1) F(2) 1.612(2) 1_555 1_555 yes
P(1) F(3) 1.595(2) 1_555 1_555 yes
P(1) F(4) 1.587(2) 1_555 1_555 yes
P(1) F(5) 1.588(2) 1_555 1_555 yes
P(1) F(6) 1.589(2) 1_555 1_555 yes
O(1) C(6) 1.226(3) 1_555 1_555 yes
O(2) C(24) 1.430(4) 1_555 1_555 yes
N(1) C(6) 1.352(3) 1_555 1_555 yes
N(1) C(7) 1.472(3) 1_555 1_555 yes
C(1) C(2) 1.454(3) 1_555 1_555 yes
C(1) C(5) 1.434(3) 1_555 1_555 yes
C(1) C(6) 1.501(3) 1_555 1_555 yes
C(2) C(3) 1.439(3) 1_555 1_555 yes
C(2) C(10) 1.494(3) 1_555 1_555 yes
C(3) C(4) 1.431(3) 1_555 1_555 yes
C(4) C(5) 1.424(3) 1_555 1_555 yes
C(4) C(11) 1.504(3) 1_555 1_555 yes
C(7) C(8) 1.520(3) 1_555 1_555 yes
C(7) C(9) 1.526(3) 1_555 1_555 yes
C(12) C(13) 1.430(3) 1_555 1_555 yes
C(12) C(17) 1.423(3) 1_555 1_555 yes
C(12) C(18) 1.497(3) 1_555 1_555 yes
C(13) C(14) 1.415(4) 1_555 1_555 yes
C(14) C(15) 1.409(3) 1_555 1_555 yes
C(15) C(16) 1.415(3) 1_555 1_555 yes
C(16) C(17) 1.409(3) 1_555 1_555 yes
C(18) C(19) 1.394(3) 1_555 1_555 yes
C(18) C(23) 1.401(3) 1_555 1_555 yes
C(19) C(20) 1.398(3) 1_555 1_555 yes
C(20) C(21) 1.383(4) 1_555 1_555 yes
C(21) C(22) 1.390(4) 1_555 1_555 yes
C(22) C(23) 1.400(3) 1_555 1_555 yes
C(24) C(25) 1.489(5) 1_555 1_555 yes
